data_7115295
loop_
_publ_author_name
'Masahiro Kamitani'
'Masaki Ito'
'Masumi Itazaki'
'Hiroshi Nakazawa'

_publ_section_title
;
 Effective dehydrogenation of 2-pyridylmethanol derivatives catalyzed by
 an iron complex
;
_journal_name_full Chem.Commun.
_journal_page_first 7941
_journal_paper_doi 10.1039/C4CC01498G
_journal_volume 50
_journal_year 2014
_chemical_formula_moiety 'C17 H15 Fe N O '
_chemical_formula_sum 'C17 H15 Fe N O'
_chemical_formula_weight 305.16
_space_group_IT_number 15
_symmetry_cell_setting monoclinic
_symmetry_Int_Tables_number 15
_symmetry_space_group_name_Hall '-C 2yc'
_symmetry_space_group_name_H-M 'C 1 2/c 1'
_cell_angle_alpha 90.0000
_cell_angle_beta 102.863(4)
_cell_angle_gamma 90.0000
_cell_formula_units_Z 8
_cell_length_a 15.794(3)
_cell_length_b 10.620(2)
_cell_length_c 17.360(4)
_cell_measurement_reflns_used 5540
_cell_measurement_temperature 200.1
_cell_measurement_theta_max 27.5
_cell_measurement_theta_min 4.0
_cell_volume 2838.8(10)
_computing_cell_refinement CrystalClear
_computing_data_collection CrystalClear
_computing_data_reduction CrystalStructure
_computing_publication_material 'CrystalStructure 3.8'
_computing_structure_refinement CRYSTALS
_computing_structure_solution SIR92
_diffrn_ambient_temperature 200(2)
_diffrn_detector_area_resol_mean 7.31
_diffrn_measured_fraction_theta_full 0.982
_diffrn_measured_fraction_theta_max 0.982
_diffrn_measurement_device_type 'Rigaku Mercury'
_diffrn_measurement_method \w
_diffrn_radiation_type 'Mo K\a'
_diffrn_radiation_wavelength 0.71070
_diffrn_reflns_av_R_equivalents 0.047
_diffrn_reflns_limit_h_max 20
_diffrn_reflns_limit_h_min -18
_diffrn_reflns_limit_k_max 10
_diffrn_reflns_limit_k_min -13
_diffrn_reflns_limit_l_max 22
_diffrn_reflns_limit_l_min -21
_diffrn_reflns_number 13634
_diffrn_reflns_theta_full 27.48
_diffrn_reflns_theta_max 27.48
_exptl_absorpt_coefficient_mu 1.055
_exptl_absorpt_correction_T_max 0.900
_exptl_absorpt_correction_T_min 0.704
_exptl_absorpt_correction_type multi-scan
_exptl_absorpt_process_details 'Jacobson, R. (1998) Private communication'
_exptl_crystal_colour red
_exptl_crystal_density_diffrn 1.428
_exptl_crystal_density_method 'not measured'
_exptl_crystal_description platelet
_exptl_crystal_F_000 1264.00
_exptl_crystal_size_max 0.18
_exptl_crystal_size_mid 0.13
_exptl_crystal_size_min 0.10
_refine_diff_density_max 0.49
_refine_diff_density_min -0.56
_refine_ls_extinction_method none
_refine_ls_goodness_of_fit_ref 1.006
_refine_ls_hydrogen_treatment refall
_refine_ls_number_parameters 241
_refine_ls_number_reflns 3212
_refine_ls_R_factor_gt 0.0379
_refine_ls_shift/su_max 0.0000
_refine_ls_structure_factor_coef Fsqd
_refine_ls_weighting_details 'w = 1/[0.0002Fo^2^ + 1.0000\s(Fo^2^)]/(4Fo^2^)'
_refine_ls_weighting_scheme calc
_refine_ls_wR_factor_ref 0.0837
_reflns_number_gt 2612
_reflns_number_total 3212
_reflns_threshold_expression F^2^>2.0\s(F^2^)
_cod_data_source_file c4cc01498g2.cif
_cod_data_source_block '__2011-159_KAM1805_120323'
_cod_original_formula_sum 'C17 H15 Fe N O '
_cod_database_code 7115295

loop_
_symmetry_equiv_pos_site_id
_symmetry_equiv_pos_as_xyz
1 +X,+Y,+Z
2 -X,+Y,1/2-Z
3 -X,-Y,-Z
4 +X,-Y,1/2+Z
5 1/2+X,1/2+Y,+Z
6 1/2-X,1/2+Y,1/2-Z
7 1/2-X,1/2-Y,-Z
8 1/2+X,1/2-Y,1/2+Z

loop_
_atom_site_label
_atom_site_type_symbol
_atom_site_fract_x
_atom_site_fract_y
_atom_site_fract_z
_atom_site_U_iso_or_equiv
_atom_site_adp_type
_atom_site_occupancy
_atom_site_symmetry_multiplicity
_atom_site_calc_flag
Fe(1) Fe 0.31040(2) 0.23495(3) 0.66103(2) 0.01999(7) Uani 1.00 1 d
O(1) O 0.37945(12) -0.00827(16) 0.63337(12) 0.0448(5) Uani 1.00 1 d
N(1) N 0.18487(11) 0.18935(17) 0.64253(11) 0.0254(4) Uani 1.00 1 d
C(1) C 0.30156(15) 0.4355(2) 0.65365(15) 0.0303(6) Uani 1.00 1 d
C(2) C 0.29022(17) 0.3834(2) 0.57645(15) 0.0367(6) Uani 1.00 1 d
C(3) C 0.36524(18) 0.3162(2) 0.57205(15) 0.0360(6) Uani 1.00 1 d
C(4) C 0.42359(15) 0.3246(2) 0.64732(15) 0.0301(6) Uani 1.00 1 d
C(5) C 0.38413(14) 0.4000(2) 0.69601(14) 0.0261(5) Uani 1.00 1 d
C(6) C 0.15567(15) 0.0736(2) 0.61827(14) 0.0293(5) Uani 1.00 1 d
C(7) C 0.06899(17) 0.0406(2) 0.60139(15) 0.0382(7) Uani 1.00 1 d
C(8) C 0.00800(17) 0.1265(2) 0.60919(18) 0.0459(8) Uani 1.00 1 d
C(9) C 0.03601(17) 0.2451(3) 0.6341(2) 0.0494(8) Uani 1.00 1 d
C(10) C 0.12370(16) 0.2733(2) 0.65052(17) 0.0378(6) Uani 1.00 1 d
C(11) C 0.27507(16) 0.2562(2) 0.82124(14) 0.0317(6) Uani 1.00 1 d
C(12) C 0.2895(2) 0.2414(2) 0.90270(15) 0.0402(7) Uani 1.00 1 d
C(13) C 0.35718(19) 0.1670(2) 0.94242(16) 0.0426(7) Uani 1.00 1 d
C(14) C 0.40911(17) 0.1068(2) 0.90010(15) 0.0384(7) Uani 1.00 1 d
C(15) C 0.39390(15) 0.1220(2) 0.81810(14) 0.0300(6) Uani 1.00 1 d
C(16) C 0.32716(14) 0.1979(2) 0.77603(12) 0.0234(5) Uani 1.00 1 d
C(17) C 0.34836(14) 0.0868(2) 0.64430(14) 0.0282(5) Uani 1.00 1 d
H(1) H 0.2617(16) 0.487(2) 0.6734(15) 0.037(6) Uiso 1.00 1 d
H(2) H 0.2414(16) 0.390(2) 0.5360(17) 0.042(7) Uiso 1.00 1 d
H(3) H 0.3765(19) 0.269(2) 0.5268(18) 0.051(8) Uiso 1.00 1 d
H(4) H 0.4802(18) 0.278(2) 0.6595(16) 0.043(7) Uiso 1.00 1 d
H(5) H 0.4059(14) 0.420(2) 0.7492(14) 0.026(6) Uiso 1.00 1 d
H(6) H 0.1981(14) 0.015(2) 0.6147(13) 0.022(5) Uiso 1.00 1 d
H(7) H 0.0529(17) -0.039(2) 0.5817(16) 0.042(7) Uiso 1.00 1 d
H(8) H -0.0508(18) 0.101(2) 0.5979(16) 0.051(8) Uiso 1.00 1 d
H(9) H 0.003(2) 0.308(3) 0.643(2) 0.074(11) Uiso 1.00 1 d
H(10) H 0.1444(15) 0.353(2) 0.6665(14) 0.030(6) Uiso 1.00 1 d
H(11) H 0.2277(17) 0.305(2) 0.7958(15) 0.039(7) Uiso 1.00 1 d
H(12) H 0.2527(18) 0.282(2) 0.9305(17) 0.048(8) Uiso 1.00 1 d
H(13) H 0.3673(17) 0.155(2) 0.9990(17) 0.051(8) Uiso 1.00 1 d
H(14) H 0.4528(18) 0.053(2) 0.9266(17) 0.047(8) Uiso 1.00 1 d
H(15) H 0.4342(16) 0.078(2) 0.7920(15) 0.039(7) Uiso 1.00 1 d

loop_
_atom_site_aniso_label
_atom_site_aniso_U_11
_atom_site_aniso_U_22
_atom_site_aniso_U_33
_atom_site_aniso_U_12
_atom_site_aniso_U_13
_atom_site_aniso_U_23
Fe(1) 0.02193(16) 0.01849(16) 0.01920(16) -0.00167(11) 0.00381(11) 0.00013(12)
O(1) 0.0454(10) 0.0295(9) 0.0611(12) 0.0055(7) 0.0156(8) -0.0138(8)
N(1) 0.0260(9) 0.0260(9) 0.0226(9) -0.0033(7) 0.0019(7) 0.0027(7)
C(1) 0.0297(12) 0.0175(10) 0.0431(14) -0.0004(8) 0.0069(10) 0.0047(9)
C(2) 0.0422(14) 0.0325(13) 0.0285(13) -0.0111(10) -0.0068(10) 0.0142(10)
C(3) 0.0535(15) 0.0338(13) 0.0251(12) -0.0150(11) 0.0177(11) -0.0021(10)
C(4) 0.0273(11) 0.0240(11) 0.0413(14) -0.0040(8) 0.0125(9) 0.0022(9)
C(5) 0.0324(11) 0.0210(10) 0.0236(11) -0.0083(8) 0.0035(9) -0.0008(8)
C(6) 0.0337(12) 0.0250(11) 0.0276(12) -0.0075(9) 0.0034(9) 0.0052(9)
C(7) 0.0380(14) 0.0394(15) 0.0337(14) -0.0171(11) 0.0005(10) 0.0081(11)
C(8) 0.0254(13) 0.0507(17) 0.0572(18) -0.0127(11) 0.0002(11) 0.0137(13)
C(9) 0.0267(12) 0.0482(17) 0.072(2) 0.0061(11) 0.0086(12) 0.0097(15)
C(10) 0.0290(12) 0.0310(13) 0.0521(16) 0.0009(9) 0.0064(10) -0.0001(11)
C(11) 0.0434(13) 0.0252(11) 0.0279(11) 0.0023(9) 0.0105(9) 0.0012(9)
C(12) 0.0639(17) 0.0318(13) 0.0296(13) -0.0034(12) 0.0204(12) -0.0024(10)
C(13) 0.0619(17) 0.0406(15) 0.0231(13) -0.0177(12) 0.0044(12) 0.0050(11)
C(14) 0.0386(14) 0.0390(14) 0.0325(13) -0.0081(11) -0.0028(10) 0.0100(11)
C(15) 0.0270(11) 0.0319(12) 0.0294(12) -0.0038(9) 0.0027(9) 0.0058(9)
C(16) 0.0278(10) 0.0207(10) 0.0213(10) -0.0062(8) 0.0046(8) 0.0007(8)
C(17) 0.0274(11) 0.0290(11) 0.0287(12) -0.0028(8) 0.0072(9) -0.0022(9)

loop_
_atom_type_symbol
_atom_type_description
_atom_type_scat_dispersion_real
_atom_type_scat_dispersion_imag
_atom_type_scat_source
C C 0.003 0.002
;
International Tables for Crystallography
(1992, Vol. C, Tables 4.2.6.8 and 6.1.1.4)
;
H H 0.000 0.000
;
International Tables for Crystallography
(1992, Vol. C, Table 6.1.1.4)
;
Fe Fe 0.346 0.844
;
International Tables for Crystallography
(1992, Vol. C, Tables 4.2.6.8 and 6.1.1.4)
;
N N 0.006 0.003
;
International Tables for Crystallography
(1992, Vol. C, Tables 4.2.6.8 and 6.1.1.4)
;
O O 0.011 0.006
;
International Tables for Crystallography
(1992, Vol. C, Tables 4.2.6.8 and 6.1.1.4)
;

loop_
_geom_angle_atom_site_label_1
_geom_angle_atom_site_label_2
_geom_angle_atom_site_label_3
_geom_angle
_geom_angle_publ_flag
N(1) Fe(1) C(1) 100.54(8) yes
N(1) Fe(1) C(2) 94.46(8) yes
N(1) Fe(1) C(3) 122.33(8) yes
N(1) Fe(1) C(4) 159.79(8) yes
N(1) Fe(1) C(5) 135.25(8) yes
N(1) Fe(1) C(16) 91.08(8) yes
N(1) Fe(1) C(17) 96.96(9) yes
C(1) Fe(1) C(2) 39.00(9) yes
C(1) Fe(1) C(3) 65.26(10) yes
C(1) Fe(1) C(4) 65.44(9) yes
C(1) Fe(1) C(5) 38.40(8) yes
C(1) Fe(1) C(16) 104.44(9) yes
C(1) Fe(1) C(17) 156.42(11) yes
C(2) Fe(1) C(3) 38.50(10) yes
C(2) Fe(1) C(4) 65.41(9) yes
C(2) Fe(1) C(5) 64.74(8) yes
C(2) Fe(1) C(16) 143.41(9) yes
C(2) Fe(1) C(17) 124.15(11) yes
C(3) Fe(1) C(4) 39.63(9) yes
C(3) Fe(1) C(5) 65.37(9) yes
C(3) Fe(1) C(16) 145.78(9) yes
C(3) Fe(1) C(17) 92.00(11) yes
C(4) Fe(1) C(5) 39.11(9) yes
C(4) Fe(1) C(16) 106.16(9) yes
C(4) Fe(1) C(17) 93.32(10) yes
C(5) Fe(1) C(16) 86.24(8) yes
C(5) Fe(1) C(17) 127.71(9) yes
C(16) Fe(1) C(17) 90.84(10) yes
Fe(1) N(1) C(6) 122.02(15) yes
Fe(1) N(1) C(10) 122.22(15) yes
C(6) N(1) C(10) 115.71(19) yes
Fe(1) C(1) C(2) 70.21(13) yes
Fe(1) C(1) C(5) 70.03(12) yes
C(2) C(1) C(5) 107.3(2) yes
Fe(1) C(2) C(1) 70.78(13) yes
Fe(1) C(2) C(3) 70.24(14) yes
C(1) C(2) C(3) 108.6(2) yes
Fe(1) C(3) C(2) 71.27(16) yes
Fe(1) C(3) C(4) 69.02(15) yes
C(2) C(3) C(4) 107.5(2) yes
Fe(1) C(4) C(3) 71.35(15) yes
Fe(1) C(4) C(5) 71.67(14) yes
C(3) C(4) C(5) 107.7(2) yes
Fe(1) C(5) C(1) 71.57(12) yes
Fe(1) C(5) C(4) 69.23(12) yes
C(1) C(5) C(4) 108.9(2) yes
N(1) C(6) C(7) 123.6(2) yes
C(6) C(7) C(8) 120.1(2) yes
C(7) C(8) C(9) 117.6(2) yes
C(8) C(9) C(10) 120.1(2) yes
N(1) C(10) C(9) 123.0(2) yes
C(12) C(11) C(16) 122.4(2) yes
C(11) C(12) C(13) 120.3(2) yes
C(12) C(13) C(14) 119.1(2) yes
C(13) C(14) C(15) 120.2(2) yes
C(14) C(15) C(16) 122.5(2) yes
Fe(1) C(16) C(11) 120.64(15) yes
Fe(1) C(16) C(15) 123.64(18) yes
C(11) C(16) C(15) 115.5(2) yes
Fe(1) C(17) O(1) 175.1(2) yes
Fe(1) C(1) H(1) 126.3(16) no
C(2) C(1) H(1) 127.4(13) no
C(5) C(1) H(1) 125.4(14) no
Fe(1) C(2) H(2) 123.6(17) no
C(1) C(2) H(2) 126.5(19) no
C(3) C(2) H(2) 124.9(19) no
Fe(1) C(3) H(3) 123.4(18) no
C(2) C(3) H(3) 127.7(16) no
C(4) C(3) H(3) 124.8(16) no
Fe(1) C(4) H(4) 120.1(16) no
C(3) C(4) H(4) 121.9(16) no
C(5) C(4) H(4) 130.3(16) no
Fe(1) C(5) H(5) 121.8(14) no
C(1) C(5) H(5) 123.7(14) no
C(4) C(5) H(5) 127.3(14) no
N(1) C(6) H(6) 115.7(13) no
C(7) C(6) H(6) 120.7(13) no
C(6) C(7) H(7) 119.2(17) no
C(8) C(7) H(7) 120.6(17) no
C(7) C(8) H(8) 118.0(18) no
C(9) C(8) H(8) 124.4(18) no
C(8) C(9) H(9) 126(2) no
C(10) C(9) H(9) 114(2) no
N(1) C(10) H(10) 114.9(15) no
C(9) C(10) H(10) 122.1(15) no
C(12) C(11) H(11) 118.4(18) no
C(16) C(11) H(11) 119.2(18) no
C(11) C(12) H(12) 119.4(16) no
C(13) C(12) H(12) 120.3(16) no
C(12) C(13) H(13) 121.1(17) no
C(14) C(13) H(13) 119.9(17) no
C(13) C(14) H(14) 118.9(19) no
C(15) C(14) H(14) 120.8(19) no
C(14) C(15) H(15) 115.8(14) no
C(16) C(15) H(15) 121.7(15) no

loop_
_geom_bond_atom_site_label_1
_geom_bond_atom_site_label_2
_geom_bond_distance
_geom_bond_publ_flag
Fe(1) N(1) 1.9963(17) yes
Fe(1) C(1) 2.137(2) yes
Fe(1) C(2) 2.129(2) yes
Fe(1) C(3) 2.116(2) yes
Fe(1) C(4) 2.085(2) yes
Fe(1) C(5) 2.117(2) yes
Fe(1) C(16) 1.994(2) yes
Fe(1) C(17) 1.731(2) yes
O(1) C(17) 1.157(2) yes
N(1) C(6) 1.347(2) yes
N(1) C(10) 1.345(3) yes
C(1) C(2) 1.424(3) yes
C(1) C(5) 1.399(2) yes
C(2) C(3) 1.400(3) yes
C(3) C(4) 1.424(3) yes
C(4) C(5) 1.407(3) yes
C(6) C(7) 1.380(3) yes
C(7) C(8) 1.356(4) yes
C(8) C(9) 1.373(4) yes
C(9) C(10) 1.383(3) yes
C(11) C(12) 1.390(3) yes
C(11) C(16) 1.402(3) yes
C(12) C(13) 1.383(3) yes
C(13) C(14) 1.374(4) yes
C(14) C(15) 1.399(3) yes
C(15) C(16) 1.397(2) yes
C(1) H(1) 0.96(2) no
C(2) H(2) 0.92(2) no
C(3) H(3) 0.98(3) no
C(4) H(4) 1.00(2) no
C(5) H(5) 0.93(2) no
C(6) H(6) 0.93(2) no
C(7) H(7) 0.92(2) no
C(8) H(8) 0.95(2) no
C(9) H(9) 0.88(3) no
C(10) H(10) 0.92(2) no
C(11) H(11) 0.93(2) no
C(12) H(12) 0.94(3) no
C(13) H(13) 0.97(3) no
C(14) H(14) 0.93(2) no
C(15) H(15) 0.98(2) no

loop_
_geom_contact_atom_site_label_1
_geom_contact_atom_site_label_2
_geom_contact_distance
_geom_contact_site_symmetry_2
Fe(1) O(1) 2.8853(18) .
Fe(1) C(6) 2.941(2) .
Fe(1) C(10) 2.942(2) .
Fe(1) C(11) 2.965(2) .
Fe(1) C(15) 3.002(2) .
O(1) Fe(1) 2.8853(18) .
O(1) C(3) 3.599(3) .
O(1) C(6) 3.592(3) .
O(1) C(9) 3.600(3) 5_545
O(1) C(15) 3.453(3) .
O(1) C(16) 3.538(3) .
N(1) C(1) 3.180(2) .
N(1) C(2) 3.030(3) .
N(1) C(7) 2.403(3) .
N(1) C(8) 2.804(3) .
N(1) C(9) 2.397(3) .
N(1) C(11) 3.192(2) .
N(1) C(16) 2.848(2) .
N(1) C(17) 2.796(2) .
C(1) N(1) 3.180(2) .
C(1) C(3) 2.293(3) .
C(1) C(4) 2.283(3) .
C(1) C(10) 3.285(3) .
C(1) C(11) 3.579(3) .
C(1) C(12) 3.599(3) 6_556
C(1) C(16) 3.266(3) .
C(2) N(1) 3.030(3) .
C(2) C(4) 2.278(3) .
C(2) C(5) 2.273(3) .
C(2) C(10) 3.383(4) .
C(2) C(17) 3.416(3) .
C(3) O(1) 3.599(3) .
C(3) C(1) 2.293(3) .
C(3) C(5) 2.286(3) .
C(3) C(6) 3.451(3) 7_556
C(3) C(17) 2.780(3) .
C(4) C(1) 2.283(3) .
C(4) C(2) 2.278(3) .
C(4) C(7) 3.462(3) 5_555
C(4) C(8) 3.590(3) 5_555
C(4) C(15) 3.540(3) 2_656
C(4) C(16) 3.262(3) .
C(4) C(17) 2.786(3) .
C(5) C(2) 2.273(3) .
C(5) C(3) 2.286(3) .
C(5) C(11) 3.419(3) .
C(5) C(16) 2.811(3) .
C(5) C(17) 3.459(3) .
C(6) Fe(1) 2.941(2) .
C(6) O(1) 3.592(3) .
C(6) C(3) 3.451(3) 7_556
C(6) C(8) 2.370(3) .
C(6) C(9) 2.683(3) .
C(6) C(10) 2.279(3) .
C(6) C(17) 2.979(3) .
C(7) N(1) 2.403(3) .
C(7) C(4) 3.462(3) 5_445
C(7) C(9) 2.334(4) .
C(7) C(10) 2.694(3) .
C(8) N(1) 2.804(3) .
C(8) C(4) 3.590(3) 5_445
C(8) C(6) 2.370(3) .
C(8) C(10) 2.388(3) .
C(9) O(1) 3.600(3) 5_455
C(9) N(1) 2.397(3) .
C(9) C(6) 2.683(3) .
C(9) C(7) 2.334(4) .
C(10) Fe(1) 2.942(2) .
C(10) C(1) 3.285(3) .
C(10) C(2) 3.383(4) .
C(10) C(6) 2.279(3) .
C(10) C(7) 2.694(3) .
C(10) C(8) 2.388(3) .
C(10) C(11) 3.373(3) .
C(10) C(16) 3.550(3) .
C(11) Fe(1) 2.965(2) .
C(11) N(1) 3.192(2) .
C(11) C(1) 3.579(3) .
C(11) C(5) 3.419(3) .
C(11) C(10) 3.373(3) .
C(11) C(13) 2.406(3) .
C(11) C(14) 2.753(3) .
C(11) C(15) 2.367(3) .
C(12) C(1) 3.599(3) 6_546
C(12) C(14) 2.377(4) .
C(12) C(15) 2.750(4) .
C(12) C(16) 2.446(3) .
C(13) C(11) 2.406(3) .
C(13) C(15) 2.404(3) .
C(13) C(16) 2.840(3) .
C(14) C(11) 2.753(3) .
C(14) C(12) 2.377(4) .
C(14) C(16) 2.451(3) .
C(15) Fe(1) 3.002(2) .
C(15) O(1) 3.453(3) .
C(15) C(4) 3.540(3) 2_656
C(15) C(11) 2.367(3) .
C(15) C(12) 2.750(4) .
C(15) C(13) 2.404(3) .
C(15) C(17) 2.966(3) .
C(16) O(1) 3.538(3) .
C(16) N(1) 2.848(2) .
C(16) C(1) 3.266(3) .
C(16) C(4) 3.262(3) .
C(16) C(5) 2.811(3) .
C(16) C(10) 3.550(3) .
C(16) C(12) 2.446(3) .
C(16) C(13) 2.840(3) .
C(16) C(14) 2.451(3) .
C(16) C(17) 2.660(3) .
C(17) N(1) 2.796(2) .
C(17) C(2) 3.416(3) .
C(17) C(3) 2.780(3) .
C(17) C(4) 2.786(3) .
C(17) C(5) 3.459(3) .
C(17) C(6) 2.979(3) .
C(17) C(15) 2.966(3) .
C(17) C(16) 2.660(3) .
Fe(1) H(1) 2.81(2) .
Fe(1) H(2) 2.75(2) .
Fe(1) H(2) 3.59(2) 7_556
Fe(1) H(3) 2.78(3) .
Fe(1) H(4) 2.73(3) .
Fe(1) H(5) 2.73(2) .
Fe(1) H(6) 2.94(2) .
Fe(1) H(10) 2.92(2) .
Fe(1) H(11) 3.01(3) .
Fe(1) H(15) 3.13(2) .
O(1) H(2) 3.37(2) 7_556
O(1) H(3) 3.47(3) .
O(1) H(4) 3.42(2) .
O(1) H(6) 2.82(2) .
O(1) H(9) 2.74(3) 5_545
O(1) H(11) 3.04(2) 6_546
O(1) H(12) 3.08(2) 6_546
O(1) H(13) 2.77(3) 4_554
O(1) H(14) 3.12(3) 2_656
O(1) H(15) 2.85(2) .
O(1) H(15) 3.08(2) 2_656
N(1) H(1) 3.39(2) .
N(1) H(2) 3.08(2) .
N(1) H(3) 2.92(3) 7_556
N(1) H(6) 1.94(2) .
N(1) H(7) 3.22(2) .
N(1) H(9) 3.14(3) .
N(1) H(10) 1.92(2) .
N(1) H(11) 2.87(2) .
C(1) H(2) 2.11(2) .
C(1) H(3) 3.25(3) .
C(1) H(4) 3.26(2) .
C(1) H(5) 2.07(2) .
C(1) H(8) 3.23(3) 5_555
C(1) H(10) 2.69(2) .
C(1) H(11) 3.27(2) .
C(2) H(1) 2.14(2) .
C(2) H(2) 3.47(2) 7_556
C(2) H(3) 2.15(3) .
C(2) H(3) 3.26(2) 7_556
C(2) H(4) 3.23(2) .
C(2) H(5) 3.17(2) .
C(2) H(6) 3.53(2) 7_556
C(2) H(8) 3.37(2) 5_555
C(2) H(10) 3.08(2) .
C(3) H(1) 3.22(2) .
C(3) H(2) 2.07(2) .
C(3) H(2) 3.12(2) 7_556
C(3) H(4) 2.13(2) .
C(3) H(5) 3.19(2) .
C(3) H(7) 3.31(2) 5_555
C(3) H(8) 3.29(3) 5_555
C(4) H(1) 3.20(2) .
C(4) H(2) 3.17(2) .
C(4) H(3) 2.14(3) .
C(4) H(4) 3.40(2) 2_656
C(4) H(5) 2.11(2) .
C(4) H(5) 3.06(2) 2_656
C(4) H(7) 2.93(2) 5_555
C(4) H(8) 3.11(3) 5_555
C(4) H(15) 3.46(2) 2_656
C(5) H(1) 2.10(2) .
C(5) H(2) 3.17(2) .
C(5) H(3) 3.23(3) .
C(5) H(4) 2.19(3) .
C(5) H(4) 3.19(2) 2_656
C(5) H(5) 3.25(2) 2_656
C(5) H(8) 3.05(3) 5_555
C(5) H(11) 3.47(3) .
C(6) H(2) 3.45(3) 7_556
C(6) H(3) 2.97(3) 7_556
C(6) H(5) 3.15(2) 6_546
C(6) H(7) 2.00(2) .
C(6) H(8) 3.21(2) .
C(6) H(9) 3.56(3) .
C(6) H(10) 3.09(2) .
C(6) H(11) 3.54(2) 6_546
C(6) H(12) 3.60(3) 6_546
C(7) H(3) 3.26(3) 7_556
C(7) H(4) 3.37(2) 5_445
C(7) H(5) 2.84(2) 6_546
C(7) H(6) 2.02(2) .
C(7) H(7) 3.33(2) 3_556
C(7) H(8) 1.98(3) .
C(7) H(9) 3.16(3) .
C(8) H(3) 3.47(3) 7_556
C(8) H(5) 3.35(2) 6_546
C(8) H(6) 3.21(2) .
C(8) H(7) 1.99(2) .
C(8) H(7) 3.37(2) 3_556
C(8) H(9) 2.02(3) .
C(8) H(10) 3.23(2) .
C(8) H(13) 3.48(2) 8_454
C(9) H(3) 3.38(3) 7_556
C(9) H(7) 3.18(2) .
C(9) H(8) 2.06(2) .
C(9) H(10) 2.03(2) .
C(9) H(13) 3.31(2) 8_454
C(9) H(14) 3.45(2) 6_556
C(10) H(1) 3.11(2) .
C(10) H(2) 3.25(3) .
C(10) H(3) 3.11(3) 7_556
C(10) H(6) 3.10(2) .
C(10) H(8) 3.27(2) .
C(10) H(9) 1.92(3) .
C(10) H(11) 2.71(2) .
C(10) H(14) 3.37(2) 6_556
C(10) H(15) 3.57(2) 6_556
C(11) H(1) 3.52(2) .
C(11) H(1) 2.92(2) 6_546
C(11) H(5) 3.16(2) .
C(11) H(6) 2.96(2) 6_556
C(11) H(7) 3.59(2) 6_556
C(11) H(10) 3.17(2) .
C(11) H(12) 2.02(3) .
C(11) H(13) 3.29(2) .
C(11) H(15) 3.27(2) .
C(12) H(1) 3.03(2) 6_546
C(12) H(6) 2.93(2) 6_556
C(12) H(7) 3.38(2) 6_556
C(12) H(11) 2.01(2) .
C(12) H(12) 3.12(3) 7_557
C(12) H(13) 2.06(2) .
C(12) H(13) 3.48(3) 7_557
C(12) H(14) 3.22(2) .
C(13) H(1) 3.09(2) 6_546
C(13) H(2) 3.39(2) 6_546
C(13) H(7) 3.50(2) 6_556
C(13) H(11) 3.24(2) .
C(13) H(12) 2.03(2) .
C(13) H(12) 3.14(3) 7_557
C(13) H(14) 2.00(3) .
C(13) H(15) 3.26(2) .
C(14) H(1) 3.00(2) 6_546
C(14) H(4) 2.87(3) 2_656
C(14) H(10) 2.99(2) 6_546
C(14) H(12) 3.23(3) .
C(14) H(13) 2.04(3) .
C(14) H(15) 2.02(2) .
C(15) H(1) 2.87(2) 6_546
C(15) H(4) 2.55(2) 2_656
C(15) H(5) 3.40(2) .
C(15) H(10) 2.95(2) 6_546
C(15) H(11) 3.22(2) .
C(15) H(13) 3.28(3) .
C(15) H(14) 2.04(2) .
C(16) H(1) 3.59(2) .
C(16) H(1) 2.88(2) 6_546
C(16) H(4) 3.58(3) .
C(16) H(4) 3.12(2) 2_656
C(16) H(5) 2.75(2) .
C(16) H(10) 3.49(2) .
C(16) H(11) 2.03(2) .
C(16) H(12) 3.28(3) .
C(16) H(14) 3.29(2) .
C(16) H(15) 2.08(2) .
C(17) H(2) 3.15(2) 7_556
C(17) H(3) 2.91(3) .
C(17) H(4) 2.88(2) .
C(17) H(6) 2.44(2) .
C(17) H(11) 3.47(2) 6_546
C(17) H(15) 2.62(2) .
C(17) H(15) 3.37(2) 2_656
H(1) Fe(1) 2.81(2) .
H(1) N(1) 3.39(2) .
H(1) C(2) 2.14(2) .
H(1) C(3) 3.22(2) .
H(1) C(4) 3.20(2) .
H(1) C(5) 2.10(2) .
H(1) C(10) 3.11(2) .
H(1) C(11) 3.52(2) .
H(1) C(11) 2.92(2) 6_556
H(1) C(12) 3.03(2) 6_556
H(1) C(13) 3.09(2) 6_556
H(1) C(14) 3.00(2) 6_556
H(1) C(15) 2.87(2) 6_556
H(1) C(16) 3.59(2) .
H(1) C(16) 2.88(2) 6_556
H(1) H(2) 2.55(3) .
H(1) H(5) 2.47(3) .
H(1) H(10) 2.32(3) .
H(1) H(11) 3.01(3) .
H(1) H(11) 3.41(3) 6_556
H(1) H(12) 3.60(3) 6_556
H(1) H(14) 3.51(3) 6_556
H(1) H(15) 3.42(3) 6_556
H(2) Fe(1) 2.75(2) .
H(2) Fe(1) 3.59(2) 7_556
H(2) O(1) 3.37(2) 7_556
H(2) N(1) 3.08(2) .
H(2) C(1) 2.11(2) .
H(2) C(2) 3.47(2) 7_556
H(2) C(3) 2.07(2) .
H(2) C(3) 3.12(2) 7_556
H(2) C(4) 3.17(2) .
H(2) C(5) 3.17(2) .
H(2) C(6) 3.45(3) 7_556
H(2) C(10) 3.25(3) .
H(2) C(13) 3.39(2) 6_556
H(2) C(17) 3.15(2) 7_556
H(2) H(1) 2.55(3) .
H(2) H(2) 3.26(3) 7_556
H(2) H(3) 2.53(4) .
H(2) H(3) 2.57(3) 7_556
H(2) H(6) 3.15(3) 7_556
H(2) H(10) 3.03(4) .
H(2) H(13) 3.28(3) 6_556
H(3) Fe(1) 2.78(3) .
H(3) O(1) 3.47(3) .
H(3) N(1) 2.92(3) 7_556
H(3) C(1) 3.25(3) .
H(3) C(2) 2.15(3) .
H(3) C(2) 3.26(2) 7_556
H(3) C(4) 2.14(3) .
H(3) C(5) 3.23(3) .
H(3) C(6) 2.97(3) 7_556
H(3) C(7) 3.26(3) 7_556
H(3) C(8) 3.47(3) 7_556
H(3) C(9) 3.38(3) 7_556
H(3) C(10) 3.11(3) 7_556
H(3) C(17) 2.91(3) .
H(3) H(2) 2.53(4) .
H(3) H(2) 2.57(3) 7_556
H(3) H(4) 2.51(3) .
H(3) H(6) 3.38(3) 7_556
H(3) H(7) 3.42(3) 5_555
H(3) H(10) 3.54(4) 7_556
H(3) H(14) 3.49(4) 2_656
H(4) Fe(1) 2.73(3) .
H(4) O(1) 3.42(2) .
H(4) C(1) 3.26(2) .
H(4) C(2) 3.23(2) .
H(4) C(3) 2.13(2) .
H(4) C(4) 3.40(2) 2_656
H(4) C(5) 2.19(3) .
H(4) C(5) 3.19(2) 2_656
H(4) C(7) 3.37(2) 5_555
H(4) C(14) 2.87(3) 2_656
H(4) C(15) 2.55(2) 2_656
H(4) C(16) 3.58(3) .
H(4) C(16) 3.12(2) 2_656
H(4) C(17) 2.88(2) .
H(4) H(3) 2.51(3) .
H(4) H(4) 3.06(3) 2_656
H(4) H(5) 2.62(3) .
H(4) H(5) 2.59(3) 2_656
H(4) H(7) 2.76(4) 5_555
H(4) H(8) 3.59(4) 5_555
H(4) H(14) 3.13(4) 2_656
H(4) H(15) 3.33(4) .
H(4) H(15) 2.56(3) 2_656
H(5) Fe(1) 2.73(2) .
H(5) C(1) 2.07(2) .
H(5) C(2) 3.17(2) .
H(5) C(3) 3.19(2) .
H(5) C(4) 2.11(2) .
H(5) C(4) 3.06(2) 2_656
H(5) C(5) 3.25(2) 2_656
H(5) C(6) 3.15(2) 6_556
H(5) C(7) 2.84(2) 6_556
H(5) C(8) 3.35(2) 6_556
H(5) C(11) 3.16(2) .
H(5) C(15) 3.40(2) .
H(5) C(16) 2.75(2) .
H(5) H(1) 2.47(3) .
H(5) H(4) 2.62(3) .
H(5) H(4) 2.59(3) 2_656
H(5) H(5) 2.97(3) 2_656
H(5) H(6) 3.32(3) 6_556
H(5) H(7) 2.90(3) 6_556
H(5) H(8) 3.44(3) 5_555
H(5) H(11) 3.33(3) .
H(6) Fe(1) 2.94(2) .
H(6) O(1) 2.82(2) .
H(6) N(1) 1.94(2) .
H(6) C(2) 3.53(2) 7_556
H(6) C(7) 2.02(2) .
H(6) C(8) 3.21(2) .
H(6) C(10) 3.10(2) .
H(6) C(11) 2.96(2) 6_546
H(6) C(12) 2.93(2) 6_546
H(6) C(17) 2.44(2) .
H(6) H(2) 3.15(3) 7_556
H(6) H(3) 3.38(3) 7_556
H(6) H(5) 3.32(3) 6_546
H(6) H(7) 2.31(3) .
H(6) H(11) 2.82(3) 6_546
H(6) H(12) 2.75(3) 6_546
H(7) N(1) 3.22(2) .
H(7) C(3) 3.31(2) 5_445
H(7) C(4) 2.93(2) 5_445
H(7) C(6) 2.00(2) .
H(7) C(7) 3.33(2) 3_556
H(7) C(8) 1.99(2) .
H(7) C(8) 3.37(2) 3_556
H(7) C(9) 3.18(2) .
H(7) C(11) 3.59(2) 6_546
H(7) C(12) 3.38(2) 6_546
H(7) C(13) 3.50(2) 6_546
H(7) H(3) 3.42(3) 5_445
H(7) H(4) 2.76(4) 5_445
H(7) H(5) 2.90(3) 6_546
H(7) H(6) 2.31(3) .
H(7) H(7) 3.07(3) 3_556
H(7) H(8) 2.27(4) .
H(7) H(8) 3.18(4) 3_556
H(8) C(1) 3.23(3) 5_445
H(8) C(2) 3.37(2) 5_445
H(8) C(3) 3.29(3) 5_445
H(8) C(4) 3.11(3) 5_445
H(8) C(5) 3.05(3) 5_445
H(8) C(6) 3.21(2) .
H(8) C(7) 1.98(3) .
H(8) C(9) 2.06(2) .
H(8) C(10) 3.27(2) .
H(8) H(4) 3.59(4) 5_445
H(8) H(5) 3.44(3) 5_445
H(8) H(7) 2.27(4) .
H(8) H(7) 3.18(4) 3_556
H(8) H(9) 2.42(4) .
H(8) H(13) 3.22(4) 8_454
H(9) O(1) 2.74(3) 5_455
H(9) N(1) 3.14(3) .
H(9) C(6) 3.56(3) .
H(9) C(7) 3.16(3) .
H(9) C(8) 2.02(3) .
H(9) C(10) 1.92(3) .
H(9) H(8) 2.42(4) .
H(9) H(10) 2.23(4) .
H(9) H(13) 2.93(4) 8_454
H(9) H(14) 3.02(4) 6_556
H(9) H(15) 3.17(4) 6_556
H(10) Fe(1) 2.92(2) .
H(10) N(1) 1.92(2) .
H(10) C(1) 2.69(2) .
H(10) C(2) 3.08(2) .
H(10) C(6) 3.09(2) .
H(10) C(8) 3.23(2) .
H(10) C(9) 2.03(2) .
H(10) C(11) 3.17(2) .
H(10) C(14) 2.99(2) 6_556
H(10) C(15) 2.95(2) 6_556
H(10) C(16) 3.49(2) .
H(10) H(1) 2.32(3) .
H(10) H(2) 3.03(4) .
H(10) H(3) 3.54(4) 7_556
H(10) H(9) 2.23(4) .
H(10) H(11) 2.39(3) .
H(10) H(14) 2.90(3) 6_556
H(10) H(15) 2.86(3) 6_556
H(11) Fe(1) 3.01(3) .
H(11) O(1) 3.04(2) 6_556
H(11) N(1) 2.87(2) .
H(11) C(1) 3.27(2) .
H(11) C(5) 3.47(3) .
H(11) C(6) 3.54(2) 6_556
H(11) C(10) 2.71(2) .
H(11) C(12) 2.01(2) .
H(11) C(13) 3.24(2) .
H(11) C(15) 3.22(2) .
H(11) C(16) 2.03(2) .
H(11) C(17) 3.47(2) 6_556
H(11) H(1) 3.01(3) .
H(11) H(1) 3.41(3) 6_546
H(11) H(5) 3.33(3) .
H(11) H(6) 2.82(3) 6_556
H(11) H(10) 2.39(3) .
H(11) H(12) 2.30(3) .
H(12) O(1) 3.08(2) 6_556
H(12) C(6) 3.60(3) 6_556
H(12) C(11) 2.02(3) .
H(12) C(12) 3.12(3) 7_557
H(12) C(13) 2.03(2) .
H(12) C(13) 3.14(3) 7_557
H(12) C(14) 3.23(3) .
H(12) C(16) 3.28(3) .
H(12) H(1) 3.60(3) 6_546
H(12) H(6) 2.75(3) 6_556
H(12) H(11) 2.30(3) .
H(12) H(12) 2.53(4) 7_557
H(12) H(13) 2.36(3) .
H(12) H(13) 2.56(4) 7_557
H(13) O(1) 2.77(3) 4_555
H(13) C(8) 3.48(2) 8_555
H(13) C(9) 3.31(2) 8_555
H(13) C(11) 3.29(2) .
H(13) C(12) 2.06(2) .
H(13) C(12) 3.48(3) 7_557
H(13) C(14) 2.04(3) .
H(13) C(15) 3.28(3) .
H(13) H(2) 3.28(3) 6_546
H(13) H(8) 3.22(4) 8_555
H(13) H(9) 2.93(4) 8_555
H(13) H(12) 2.36(3) .
H(13) H(12) 2.56(4) 7_557
H(13) H(14) 2.31(4) .
H(14) O(1) 3.12(3) 2_656
H(14) C(9) 3.45(2) 6_546
H(14) C(10) 3.37(2) 6_546
H(14) C(12) 3.22(2) .
H(14) C(13) 2.00(3) .
H(14) C(15) 2.04(2) .
H(14) C(16) 3.29(2) .
H(14) H(1) 3.51(3) 6_546
H(14) H(3) 3.49(4) 2_656
H(14) H(4) 3.13(4) 2_656
H(14) H(9) 3.02(4) 6_546
H(14) H(10) 2.90(3) 6_546
H(14) H(13) 2.31(4) .
H(14) H(14) 2.88(3) 3_657
H(14) H(15) 2.31(4) .
H(15) Fe(1) 3.13(2) .
H(15) O(1) 2.85(2) .
H(15) O(1) 3.08(2) 2_656
H(15) C(4) 3.46(2) 2_656
H(15) C(10) 3.57(2) 6_546
H(15) C(11) 3.27(2) .
H(15) C(13) 3.26(2) .
H(15) C(14) 2.02(2) .
H(15) C(16) 2.08(2) .
H(15) C(17) 2.62(2) .
H(15) C(17) 3.37(2) 2_656
H(15) H(1) 3.42(3) 6_546
H(15) H(4) 3.33(4) .
H(15) H(4) 2.56(3) 2_656
H(15) H(9) 3.17(4) 6_546
H(15) H(10) 2.86(3) 6_546
H(15) H(14) 2.31(4) .
H(15) H(15) 2.79(4) 2_656

loop_
_geom_torsion_atom_site_label_1
_geom_torsion_atom_site_label_2
_geom_torsion_atom_site_label_3
_geom_torsion_atom_site_label_4
_geom_torsion
N(1) Fe(1) C(1) C(2) -84.03(15)
N(1) Fe(1) C(1) C(5) 158.17(15)
C(1) Fe(1) N(1) C(6) 159.50(18)
C(1) Fe(1) N(1) C(10) -17.9(2)
N(1) Fe(1) C(2) C(1) 101.25(14)
N(1) Fe(1) C(2) C(3) -139.79(14)
C(2) Fe(1) N(1) C(6) 120.61(18)
C(2) Fe(1) N(1) C(10) -56.8(2)
N(1) Fe(1) C(3) C(2) 49.62(16)
N(1) Fe(1) C(3) C(4) 167.67(12)
C(3) Fe(1) N(1) C(6) 92.21(19)
C(3) Fe(1) N(1) C(10) -85.2(2)
N(1) Fe(1) C(4) C(3) -31.5(3)
N(1) Fe(1) C(4) C(5) 85.3(2)
C(4) Fe(1) N(1) C(6) 115.4(2)
C(4) Fe(1) N(1) C(10) -62.0(3)
N(1) Fe(1) C(5) C(1) -31.3(2)
N(1) Fe(1) C(5) C(4) -150.72(13)
C(5) Fe(1) N(1) C(6) 178.66(16)
C(5) Fe(1) N(1) C(10) 1.3(2)
N(1) Fe(1) C(16) C(11) -54.62(18)
N(1) Fe(1) C(16) C(15) 130.49(19)
C(16) Fe(1) N(1) C(6) -95.59(18)
C(16) Fe(1) N(1) C(10) 87.0(2)
N(1) Fe(1) C(17) O(1) 172(2)
C(17) Fe(1) N(1) C(6) -4.61(19)
C(17) Fe(1) N(1) C(10) 178.0(2)
C(1) Fe(1) C(2) C(3) 119.0(2)
C(2) Fe(1) C(1) C(5) -117.8(2)
C(1) Fe(1) C(3) C(2) -37.33(13)
C(1) Fe(1) C(3) C(4) 80.73(14)
C(3) Fe(1) C(1) C(2) 36.85(15)
C(3) Fe(1) C(1) C(5) -80.95(16)
C(1) Fe(1) C(4) C(3) -80.24(15)
C(1) Fe(1) C(4) C(5) 36.50(12)
C(4) Fe(1) C(1) C(2) 80.64(16)
C(4) Fe(1) C(1) C(5) -37.16(15)
C(1) Fe(1) C(5) C(4) -119.4(2)
C(5) Fe(1) C(1) C(2) 117.8(2)
C(1) Fe(1) C(16) C(11) 46.55(19)
C(1) Fe(1) C(16) C(15) -128.33(18)
C(16) Fe(1) C(1) C(2) -177.92(14)
C(16) Fe(1) C(1) C(5) 64.28(16)
C(1) Fe(1) C(17) O(1) 34(2)
C(17) Fe(1) C(1) C(2) 53.2(2)
C(17) Fe(1) C(1) C(5) -64.6(2)
C(2) Fe(1) C(3) C(4) 118.1(2)
C(3) Fe(1) C(2) C(1) -119.0(2)
C(2) Fe(1) C(4) C(3) -37.16(14)
C(2) Fe(1) C(4) C(5) 79.57(14)
C(4) Fe(1) C(2) C(1) -80.72(15)
C(4) Fe(1) C(2) C(3) 38.24(14)
C(2) Fe(1) C(5) C(1) 37.99(15)
C(2) Fe(1) C(5) C(4) -81.43(15)
C(5) Fe(1) C(2) C(1) -37.41(14)
C(5) Fe(1) C(2) C(3) 81.55(15)
C(2) Fe(1) C(16) C(11) 44.4(2)
C(2) Fe(1) C(16) C(15) -130.5(2)
C(16) Fe(1) C(2) C(1) 3.4(2)
C(16) Fe(1) C(2) C(3) 122.34(18)
C(2) Fe(1) C(17) O(1) 71(2)
C(17) Fe(1) C(2) C(1) -157.22(14)
C(17) Fe(1) C(2) C(3) -38.27(18)
C(3) Fe(1) C(4) C(5) 116.73(19)
C(4) Fe(1) C(3) C(2) -118.1(2)
C(3) Fe(1) C(5) C(1) 80.63(16)
C(3) Fe(1) C(5) C(4) -38.80(13)
C(5) Fe(1) C(3) C(2) -79.76(14)
C(5) Fe(1) C(3) C(4) 38.30(13)
C(3) Fe(1) C(16) C(11) 113.6(2)
C(3) Fe(1) C(16) C(15) -61.3(2)
C(16) Fe(1) C(3) C(2) -116.41(18)
C(16) Fe(1) C(3) C(4) 1.6(2)
C(3) Fe(1) C(17) O(1) 49(2)
C(17) Fe(1) C(3) C(2) 149.15(14)
C(17) Fe(1) C(3) C(4) -92.79(14)
C(4) Fe(1) C(5) C(1) 119.4(2)
C(5) Fe(1) C(4) C(3) -116.73(19)
C(4) Fe(1) C(16) C(11) 114.70(18)
C(4) Fe(1) C(16) C(15) -60.2(2)
C(16) Fe(1) C(4) C(3) -179.04(14)
C(16) Fe(1) C(4) C(5) -62.30(14)
C(4) Fe(1) C(17) O(1) 9(2)
C(17) Fe(1) C(4) C(3) 89.13(15)
C(17) Fe(1) C(4) C(5) -154.14(14)
C(5) Fe(1) C(16) C(11) 80.67(18)
C(5) Fe(1) C(16) C(15) -94.22(19)
C(16) Fe(1) C(5) C(1) -119.03(16)
C(16) Fe(1) C(5) C(4) 121.54(13)
C(5) Fe(1) C(17) O(1) -11(2)
C(17) Fe(1) C(5) C(1) 152.82(16)
C(17) Fe(1) C(5) C(4) 33.39(18)
C(16) Fe(1) C(17) O(1) -97(2)
C(17) Fe(1) C(16) C(11) -151.60(19)
C(17) Fe(1) C(16) C(15) 33.52(19)
Fe(1) N(1) C(6) C(7) -176.88(19)
Fe(1) N(1) C(10) C(9) 176.7(2)
C(6) N(1) C(10) C(9) -0.9(3)
C(10) N(1) C(6) C(7) 0.7(3)
Fe(1) C(1) C(2) C(3) -60.32(18)
Fe(1) C(1) C(5) C(4) 59.39(16)
C(2) C(1) C(5) Fe(1) -60.65(16)
C(2) C(1) C(5) C(4) -1.3(2)
C(5) C(1) C(2) Fe(1) 60.54(16)
C(5) C(1) C(2) C(3) 0.2(2)
Fe(1) C(2) C(3) C(4) -59.77(17)
C(1) C(2) C(3) Fe(1) 60.66(18)
C(1) C(2) C(3) C(4) 0.9(2)
Fe(1) C(3) C(4) C(5) -62.86(17)
C(2) C(3) C(4) Fe(1) 61.21(18)
C(2) C(3) C(4) C(5) -1.7(2)
Fe(1) C(4) C(5) C(1) -60.84(16)
C(3) C(4) C(5) Fe(1) 62.65(17)
C(3) C(4) C(5) C(1) 1.8(2)
N(1) C(6) C(7) C(8) -0.2(3)
C(6) C(7) C(8) C(9) -0.0(3)
C(7) C(8) C(9) C(10) -0.1(3)
C(8) C(9) C(10) N(1) 0.6(4)
C(12) C(11) C(16) Fe(1) -174.28(19)
C(12) C(11) C(16) C(15) 1.0(3)
C(16) C(11) C(12) C(13) -0.0(3)
C(11) C(12) C(13) C(14) -0.8(4)
C(12) C(13) C(14) C(15) 0.6(4)
C(13) C(14) C(15) C(16) 0.5(3)
C(14) C(15) C(16) Fe(1) 173.90(18)
C(14) C(15) C(16) C(11) -1.2(3)
